data_4303343
loop_
_publ_author_name
'Vera Hartdegen'
'Thomas M. Klap\"otke'
'Stefan M. Sproll'

_publ_contact_author_address
;
Department Chemie
Ludwig-Maximilians Universit\"at
Butenandtstra\&se 5-13 (Haus D)
D-81377 M\"unchen
Bundesrepublik Deutschland
;
_publ_contact_author_email tmk@cup.uni-muenchen.de
_publ_contact_author_fax +49-89-2180-77491
_publ_contact_author_name 'Thomas M. Klapo\"tke'
_publ_contact_author_phone +49-89-2180-77492
_publ_section_title
;
Tetrazole-5-carboxylic Acid Based Salts of Earth Alkali and Transition
Metal Cations
;
_journal_name_full 'Inorganic Chemistry'
_journal_page_first 9549
_journal_page_last 9556
_journal_paper_doi 10.1021/ic901413n
_journal_volume 48
_journal_year 2009
_chemical_formula_moiety 'C8 H10 N16 O13 Sr4, 5(H2 O)'
_chemical_formula_sum 'C8 H20 N16 O18 Sr4'
_chemical_formula_weight 978.88
_chemical_name_common strontiumtetrazol-5-carboxylate
_chemical_name_systematic
;
 ?
;
_space_group_IT_number 14
_symmetry_cell_setting monoclinic
_symmetry_space_group_name_Hall '-P 2ybc'
_symmetry_space_group_name_H-M 'P 1 21/c 1'
_atom_sites_solution_hydrogens geom
_atom_sites_solution_primary direct
_atom_sites_solution_secondary difmap
_audit_author_name 'Thomas M. Klap\"otke'
_audit_creation_method SHELXL-97
_cell_angle_alpha 90.00
_cell_angle_beta 106.031(4)
_cell_angle_gamma 90.00
_cell_formula_units_Z 4
_cell_length_a 17.5090(6)
_cell_length_b 9.2732(3)
_cell_length_c 18.4285(7)
_cell_measurement_reflns_used 4210
_cell_measurement_temperature 200(2)
_cell_measurement_theta_max 33.4673
_cell_measurement_theta_min 3.6759
_cell_volume 2875.78(18)
_computing_structure_refinement 'SHELXL-97 (Sheldrick, 1997)'
_diffrn_ambient_temperature 200(2)
_diffrn_measured_fraction_theta_full 0.981
_diffrn_measured_fraction_theta_max 0.981
_diffrn_measurement_device_type 'Oxford Xcalibur 3CCD'
_diffrn_measurement_method omega-scan
_diffrn_radiation_monochromator graphite
_diffrn_radiation_source 'fine-focus sealed tube'
_diffrn_radiation_type MoK\a
_diffrn_radiation_wavelength 0.71073
_diffrn_reflns_av_R_equivalents 0.0659
_diffrn_reflns_av_sigmaI/netI 0.1130
_diffrn_reflns_limit_h_max 22
_diffrn_reflns_limit_h_min -12
_diffrn_reflns_limit_k_max 10
_diffrn_reflns_limit_k_min -11
_diffrn_reflns_limit_l_max 23
_diffrn_reflns_limit_l_min -23
_diffrn_reflns_number 14536
_diffrn_reflns_theta_full 27.00
_diffrn_reflns_theta_max 27.00
_diffrn_reflns_theta_min 3.68
_exptl_absorpt_coefficient_mu 7.484
_exptl_absorpt_correction_T_max 1.00000
_exptl_absorpt_correction_T_min 0.86820
_exptl_absorpt_correction_type multi-scan
_exptl_absorpt_process_details
;
CrysAlis RED, Oxford Diffraction Ltd.,
Version 1.171.32.5 (release 08-05-2007 CrysAlis171 .NET)
(compiled May  8 2007,13:10:02)
Empirical absorption correction using spherical harmonics,
 implemented in SCALE3 ABSPACK scaling algorithm.
;
_exptl_crystal_colour colorless
_exptl_crystal_density_diffrn 2.261
_exptl_crystal_density_method 'not measured'
_exptl_crystal_description block
_exptl_crystal_F_000 1904
_exptl_crystal_size_max 0.2
_exptl_crystal_size_mid 0.15
_exptl_crystal_size_min 0.15
_refine_diff_density_max 1.413
_refine_diff_density_min -0.793
_refine_diff_density_rms 0.153
_refine_ls_extinction_method none
_refine_ls_goodness_of_fit_ref 0.893
_refine_ls_hydrogen_treatment constr
_refine_ls_matrix_type full
_refine_ls_number_parameters 316
_refine_ls_number_reflns 6155
_refine_ls_number_restraints 0
_refine_ls_restrained_S_all 0.893
_refine_ls_R_factor_all 0.1104
_refine_ls_R_factor_gt 0.0459
_refine_ls_shift/su_max 0.001
_refine_ls_shift/su_mean 0.000
_refine_ls_structure_factor_coef Fsqd
_refine_ls_weighting_details 'calc w=1/[\s^2^(Fo^2^)+(0.0277P)^2^+0.0000P] where P=(Fo^2^+2Fc^2^)/3'
_refine_ls_weighting_scheme calc
_refine_ls_wR_factor_gt 0.0709
_refine_ls_wR_factor_ref 0.0814
_reflns_number_gt 3429
_reflns_number_total 6155
_reflns_threshold_expression >2\s(I)
_cod_data_source_file ic901413n_si_001_1.cif
_cod_data_source_block coppertetrazol-5-carboxylate
_cod_original_cell_volume 2875.78(17)
_cod_original_sg_symbol_H-M 'P 21/c'
_cod_database_code 4303343

loop_
_symmetry_equiv_pos_as_xyz
'x, y, z'
'-x, y+1/2, -z+1/2'
'-x, -y, -z'
'x, -y-1/2, z-1/2'

loop_
_atom_site_label
_atom_site_type_symbol
_atom_site_fract_x
_atom_site_fract_y
_atom_site_fract_z
_atom_site_U_iso_or_equiv
_atom_site_adp_type
_atom_site_occupancy
_atom_site_symmetry_multiplicity
_atom_site_calc_flag
_atom_site_refinement_flags
_atom_site_disorder_assembly
_atom_site_disorder_group
Sr1 Sr 0.13307(3) 0.66290(7) 0.32518(3) 0.00981(15) Uani 1 1 d . . .
Sr2 Sr 0.37767(3) 0.15876(7) 0.17620(4) 0.01094(15) Uani 1 1 d . . .
Sr3 Sr 0.41182(3) 0.49522(7) 0.32657(3) 0.01107(15) Uani 1 1 d . . .
Sr4 Sr -0.07572(3) 0.49752(7) 0.33674(3) 0.01062(14) Uani 1 1 d . . .
O1 O 0.0473(2) 0.4245(4) 0.2951(3) 0.0153(11) Uani 1 1 d . . .
O2 O 0.0198(2) 0.2208(4) 0.2251(3) 0.0140(11) Uani 1 1 d . . .
O11 O 0.4754(2) 0.7066(4) 0.2586(3) 0.0150(11) Uani 1 1 d . . .
O12 O 0.4581(2) 0.9180(4) 0.1973(3) 0.0170(11) Uani 1 1 d . . .
O21 O 0.4765(2) 0.3637(4) 0.4634(2) 0.0158(11) Uani 1 1 d . . .
O22 O 0.4719(2) 0.3488(4) 0.5834(2) 0.0150(10) Uani 1 1 d . . .
O31 O 0.0551(2) 0.6286(4) 0.4244(2) 0.0161(10) Uani 1 1 d . . .
O32 O 0.0404(2) 0.6622(5) 0.5403(2) 0.0174(10) Uani 1 1 d . . .
O42 O 0.11866(5) 0.95211(8) 0.31043(5) 0.0172(11) Uani 1 1 d . . .
H42A H 0.0861 0.9919 0.3346 0.026 Uiso 1 1 d R . .
H42B H 0.1567 0.9866 0.3207 0.026 Uiso 1 1 d R . .
O43 O 0.09235(5) 0.71178(8) 0.18234(5) 0.0154(11) Uani 1 1 d R . .
H43A H 0.0505 0.6666 0.1678 0.023 Uiso 1 1 d R . .
H43B H 0.1475 0.6799 0.1654 0.023 Uiso 1 1 d R . .
O45 O 0.38442(5) 0.43884(8) 0.17328(5) 0.0180(11) Uani 1 1 d R . .
H45A H 0.3428 0.5005 0.1456 0.027 Uiso 1 1 d R . .
H45B H 0.4126 0.4512 0.1555 0.027 Uiso 1 1 d R . .
O47 O -0.11176(5) 0.62062(8) 0.45094(5) 0.0199(11) Uani 1 1 d R . .
H47A H -0.0713 0.6163 0.4787 0.030 Uiso 1 1 d R . .
H47B H -0.1509 0.6079 0.4729 0.030 Uiso 1 1 d R . .
O48 O 0.39035(5) 0.20473(8) 0.31805(5) 0.0175(11) Uani 1 1 d R . .
H48A H 0.4313 0.1516 0.3496 0.026 Uiso 1 1 d R . .
H48B H 0.3550 0.1838 0.3328 0.026 Uiso 1 1 d R . .
N1 N 0.19361(5) 0.44207(8) 0.26240(5) 0.0119(12) Uani 1 1 d R . .
N2 N 0.25822(5) 0.40417(8) 0.24149(5) 0.0170(13) Uani 1 1 d R . .
N3 N 0.24592(5) 0.27388(8) 0.20849(5) 0.0150(13) Uani 1 1 d R . .
N4 N 0.17352(5) 0.22613(8) 0.20754(5) 0.0124(12) Uani 1 1 d R . .
N11 N 0.32459(5) 0.73407(8) 0.27937(5) 0.0139(12) Uani 1 1 d R . .
N12 N 0.24993(5) 0.78191(8) 0.27338(5) 0.0160(13) Uani 1 1 d R . .
N13 N 0.23705(5) 0.89665(8) 0.22955(5) 0.0155(13) Uani 1 1 d R . .
N14 N 0.30173(5) 0.92865(8) 0.20797(5) 0.0136(12) Uani 1 1 d R . .
N21 N 0.32104(5) 0.47550(8) 0.42406(5) 0.0177(12) Uani 1 1 d R . .
N22 N 0.24563(5) 0.49389(8) 0.42653(5) 0.0192(12) Uani 1 1 d R . .
N23 N 0.23732(5) 0.44502(8) 0.49046(5) 0.0218(13) Uani 1 1 d R . .
N24 N 0.30777(5) 0.39490(8) 0.53252(5) 0.0165(12) Uani 1 1 d R . .
N31 N 0.19313(5) 0.79310(8) 0.46377(5) 0.0179(12) Uani 1 1 d R . .
N32 N 0.25647(5) 0.87057(8) 0.50341(5) 0.0210(13) Uani 1 1 d R . .
N33 N 0.25197(5) 0.88554(8) 0.57304(5) 0.0217(13) Uani 1 1 d R . .
N34 N 0.18663(5) 0.81770(8) 0.57968(5) 0.0163(12) Uani 1 1 d R . .
C1 C 0.14421(5) 0.33015(8) 0.24112(5) 0.0128(14) Uani 1 1 d R . .
C2 C 0.06378(5) 0.32513(8) 0.25586(5) 0.0087(13) Uani 1 1 d R . .
C11 C 0.35431(5) 0.82549(8) 0.23984(5) 0.0122(13) Uani 1 1 d R . .
C12 C 0.43496(5) 0.81436(8) 0.23092(5) 0.0113(14) Uani 1 1 d R . .
C21 C 0.35686(5) 0.41656(8) 0.49038(5) 0.0148(14) Uani 1 1 d R . .
C22 C 0.44184(5) 0.37339(8) 0.51367(5) 0.0116(14) Uani 1 1 d R . .
C31 C 0.15353(5) 0.76308(8) 0.51282(5) 0.0127(14) Uani 1 1 d R . .
C32 C 0.07575(5) 0.67643(8) 0.49042(5) 0.0136(14) Uani 1 1 d R . .
O41 O 0.26303(5) 0.11485(8) 0.39408(5) 0.0387(14) Uani 1 1 d R . .
H41A H 0.2278 0.1370 0.4199 0.058 Uiso 1 1 d R . .
H41B H 0.3035 0.0539 0.3957 0.058 Uiso 1 1 d R . .
O44 O 0.50066(5) 0.50789(8) 0.10436(5) 0.0266(11) Uani 1 1 d R . .
H44A H 0.5286 0.4556 0.0917 0.040 Uiso 1 1 d R . .
H44B H 0.4733 0.5479 0.0548 0.040 Uiso 1 1 d R . .
O46 O 0.58714(5) 0.34836(8) 0.01927(5) 0.0296(12) Uani 1 1 d R . .
H46A H 0.6371 0.3542 0.0154 0.044 Uiso 1 1 d R . .
H46B H 0.5715 0.2609 -0.0002 0.044 Uiso 1 1 d R . .
O49 O 0.02675(5) 0.02923(8) 0.40248(5) 0.0266(12) Uani 1 1 d R . .
H49A H -0.0001 -0.0435 0.4164 0.040 Uiso 1 1 d R . .
H49B H 0.0468 0.0438 0.4524 0.040 Uiso 1 1 d R . .
O50 O 0.09926(5) 0.40571(8) 0.05358(5) 0.0322(13) Uani 1 1 d R . .
H50A H 0.1405 0.4603 0.0788 0.048 Uiso 1 1 d R . .
H50B H 0.1151 0.3135 0.0620 0.048 Uiso 1 1 d R . .

loop_
_atom_site_aniso_label
_atom_site_aniso_U_11
_atom_site_aniso_U_22
_atom_site_aniso_U_33
_atom_site_aniso_U_23
_atom_site_aniso_U_13
_atom_site_aniso_U_12
Sr1 0.0095(3) 0.0104(4) 0.0088(3) 0.0000(3) 0.0014(3) -0.0002(2)
Sr2 0.0093(3) 0.0105(4) 0.0125(4) -0.0009(3) 0.0021(3) -0.0001(2)
Sr3 0.0090(3) 0.0114(3) 0.0122(3) 0.0003(3) 0.0020(3) 0.0005(3)
Sr4 0.0098(3) 0.0107(3) 0.0111(3) -0.0003(3) 0.0024(3) -0.0006(3)
O1 0.018(2) 0.011(3) 0.016(3) -0.006(2) 0.003(2) -0.0024(18)
O2 0.009(2) 0.010(2) 0.022(3) -0.004(2) 0.002(2) -0.0031(17)
O11 0.012(2) 0.016(3) 0.017(3) 0.002(2) 0.003(2) 0.0007(18)
O12 0.010(2) 0.014(3) 0.028(3) 0.003(2) 0.007(2) -0.0020(18)
O21 0.013(2) 0.022(3) 0.013(3) -0.004(2) 0.003(2) 0.0019(18)
O22 0.015(2) 0.018(3) 0.010(2) 0.000(2) 0.000(2) 0.0060(19)
O31 0.020(2) 0.017(3) 0.014(3) 0.0023(19) 0.010(2) -0.0007(18)
O32 0.022(2) 0.017(3) 0.012(2) -0.001(2) 0.001(2) -0.001(2)
O42 0.013(2) 0.017(3) 0.021(3) -0.0028(19) 0.005(2) 0.0021(18)
O43 0.015(2) 0.011(3) 0.018(3) -0.001(2) 0.001(2) -0.0015(17)
O45 0.015(2) 0.021(3) 0.018(3) 0.003(2) 0.004(2) 0.0016(18)
O47 0.012(2) 0.026(3) 0.021(3) -0.001(2) 0.004(2) -0.0020(18)
O48 0.014(2) 0.022(3) 0.015(3) 0.000(2) 0.002(2) -0.0028(18)
N1 0.008(3) 0.012(3) 0.015(3) 0.001(2) 0.002(2) -0.003(2)
N2 0.007(3) 0.022(3) 0.022(3) 0.002(2) 0.003(3) 0.001(2)
N3 0.012(3) 0.012(3) 0.020(3) -0.006(2) 0.002(3) -0.002(2)
N4 0.008(3) 0.016(3) 0.013(3) -0.005(2) 0.002(2) 0.002(2)
N11 0.007(3) 0.014(3) 0.019(3) 0.003(2) 0.002(3) -0.001(2)
N12 0.012(3) 0.012(3) 0.024(3) 0.001(2) 0.004(3) -0.002(2)
N13 0.011(3) 0.010(3) 0.027(4) 0.001(2) 0.009(3) -0.002(2)
N14 0.009(3) 0.009(3) 0.023(3) -0.008(2) 0.006(3) 0.001(2)
N21 0.018(3) 0.021(3) 0.016(3) 0.000(2) 0.009(3) 0.004(2)
N22 0.012(3) 0.034(3) 0.010(3) 0.003(3) 0.001(2) 0.006(3)
N23 0.011(3) 0.031(3) 0.022(3) 0.007(3) 0.003(3) 0.007(2)
N24 0.010(3) 0.025(3) 0.013(3) 0.003(2) 0.000(3) 0.004(2)
N31 0.018(3) 0.018(3) 0.018(3) -0.004(2) 0.006(3) -0.003(2)
N32 0.012(3) 0.029(3) 0.024(4) -0.002(3) 0.007(3) -0.006(2)
N33 0.015(3) 0.032(3) 0.017(3) -0.006(3) 0.003(3) 0.000(2)
N34 0.019(3) 0.015(3) 0.016(3) 0.001(2) 0.006(3) -0.001(2)
C1 0.006(3) 0.020(4) 0.013(3) 0.004(3) 0.004(3) 0.001(3)
C2 0.010(3) 0.012(3) 0.005(3) 0.003(3) 0.004(3) 0.004(3)
C11 0.019(3) 0.004(3) 0.014(3) 0.000(3) 0.005(3) 0.001(3)
C12 0.009(3) 0.010(4) 0.014(3) -0.001(3) 0.003(3) 0.001(2)
C21 0.024(4) 0.011(3) 0.008(3) 0.003(3) 0.002(3) 0.002(3)
C22 0.019(4) 0.005(3) 0.012(4) 0.000(2) 0.006(3) -0.005(2)
C31 0.013(3) 0.013(3) 0.011(3) 0.004(3) 0.001(3) 0.004(2)
C32 0.025(4) 0.006(3) 0.011(3) 0.002(3) 0.008(3) 0.007(3)
O41 0.040(3) 0.037(3) 0.039(4) -0.003(3) 0.012(3) -0.006(2)
O44 0.033(3) 0.023(3) 0.025(3) 0.002(2) 0.008(2) 0.000(2)
O46 0.018(2) 0.028(3) 0.044(3) -0.005(2) 0.012(2) -0.004(2)
O49 0.030(3) 0.030(3) 0.018(3) 0.000(2) 0.005(2) 0.008(2)
O50 0.040(3) 0.016(3) 0.034(3) 0.003(2) 0.000(3) -0.002(2)

loop_
_atom_type_symbol
_atom_type_description
_atom_type_scat_dispersion_real
_atom_type_scat_dispersion_imag
_atom_type_scat_source
C C 0.0033 0.0016 'International Tables Vol C Tables 4.2.6.8 and 6.1.1.4'
H H 0.0000 0.0000 'International Tables Vol C Tables 4.2.6.8 and 6.1.1.4'
N N 0.0061 0.0033 'International Tables Vol C Tables 4.2.6.8 and 6.1.1.4'
O O 0.0106 0.0060 'International Tables Vol C Tables 4.2.6.8 and 6.1.1.4'
Sr Sr -1.5307 3.2498 'International Tables Vol C Tables 4.2.6.8 and 6.1.1.4'

loop_
_geom_angle_atom_site_label_1
_geom_angle_atom_site_label_2
_geom_angle_atom_site_label_3
_geom_angle
_geom_angle_site_symmetry_1
_geom_angle_site_symmetry_3
_geom_angle_publ_flag
O43 Sr1 O31 133.99 . . ?
O43 Sr1 O2 68.67(10) . 2 ?
O31 Sr1 O2 65.81(14) . 2 ?
O43 Sr1 O1 87.24 . . ?
O31 Sr1 O1 70.43(14) . . ?
O2 Sr1 O1 68.48(12) 2 . ?
O43 Sr1 O42 74.33 . . ?
O31 Sr1 O42 98.08(10) . . ?
O2 Sr1 O42 72.83(9) 2 . ?
O1 Sr1 O42 141.02(9) . . ?
O43 Sr1 N1 74.1 . . ?
O31 Sr1 N1 123.67 . . ?
O2 Sr1 N1 118.90(10) 2 . ?
O1 Sr1 N1 62.92 . . ?
O42 Sr1 N1 138.14 . . ?
O43 Sr1 N12 65.9 . . ?
O31 Sr1 N12 153.31 . . ?
O2 Sr1 N12 125.71(10) 2 . ?
O1 Sr1 N12 134.80 . . ?
O42 Sr1 N12 67.67 . . ?
N1 Sr1 N12 74.7 . . ?
O43 Sr1 N31 143.0 . . ?
O31 Sr1 N31 62.59 . . ?
O2 Sr1 N31 109.09(10) 2 . ?
O1 Sr1 N31 127.56 . . ?
O42 Sr1 N31 70.09 . . ?
N1 Sr1 N31 129.3 . . ?
N12 Sr1 N31 90.9 . . ?
O43 Sr1 N22 136.8 . . ?
O31 Sr1 N22 82.58 . . ?
O2 Sr1 N22 144.14(10) 2 . ?
O1 Sr1 N22 85.76 . . ?
O42 Sr1 N22 130.83 . . ?
N1 Sr1 N22 64.8 . . ?
N12 Sr1 N22 90.1 . . ?
N31 Sr1 N22 66.9 . . ?
O43 Sr1 Sr4 97.03 . . ?
O31 Sr1 Sr4 41.49(9) . . ?
O2 Sr1 Sr4 41.12(9) 2 . ?
O1 Sr1 Sr4 38.79(9) . . ?
O42 Sr1 Sr4 108.83(3) . . ?
N1 Sr1 Sr4 101.71 . . ?
N12 Sr1 Sr4 162.93 . . ?
N31 Sr1 Sr4 103.74 . . ?
N22 Sr1 Sr4 103.56 . . ?
O43 Sr1 Sr4 37.19(2) . 2 ?
O31 Sr1 Sr4 121.35(9) . 2 ?
O2 Sr1 Sr4 65.30(9) 2 2 ?
O1 Sr1 Sr4 117.07(10) . 2 ?
O42 Sr1 Sr4 37.15(2) . 2 ?
N1 Sr1 Sr4 107.35(3) . 2 ?
N12 Sr1 Sr4 60.63(2) . 2 ?
N31 Sr1 Sr4 106.72(3) . 2 ?
N22 Sr1 Sr4 150.46(3) . 2 ?
Sr4 Sr1 Sr4 105.950(15) . 2 ?
O43 Sr1 H43A 16.3 . . ?
O31 Sr1 H43A 120.1 . . ?
O2 Sr1 H43A 57.4 2 . ?
O1 Sr1 H43A 72.5 . . ?
O42 Sr1 H43A 83.0 . . ?
N1 Sr1 H43A 74.0 . . ?
N12 Sr1 H43A 81.8 . . ?
N31 Sr1 H43A 152.9 . . ?
N22 Sr1 H43A 138.6 . . ?
Sr4 Sr1 H43A 81.2 . . ?
Sr4 Sr1 H43A 47.2 2 . ?
O11 Sr2 O48 72.74(10) 2_645 . ?
O11 Sr2 O45 77.94(9) 2_645 . ?
O48 Sr2 O45 82.2 . . ?
O11 Sr2 O12 69.36(13) 2_645 1_545 ?
O48 Sr2 O12 95.59(11) . 1_545 ?
O45 Sr2 O12 146.24(9) . 1_545 ?
O11 Sr2 N24 129.15(10) 2_645 4_565 ?
O48 Sr2 N24 158.1 . 4_565 ?
O45 Sr2 N24 100.3 . 4_565 ?
O12 Sr2 N24 94.02(11) 1_545 4_565 ?
O11 Sr2 N14 122.25(10) 2_645 1_545 ?
O48 Sr2 N14 79.6 . 1_545 ?
O45 Sr2 N14 146.4 . 1_545 ?
O12 Sr2 N14 64.11(9) 1_545 1_545 ?
N24 Sr2 N14 87.0 4_565 1_545 ?
O11 Sr2 O22 65.74(13) 2_645 4_565 ?
O48 Sr2 O22 138.48(9) . 4_565 ?
O45 Sr2 O22 88.49(9) . 4_565 ?
O12 Sr2 O22 70.84(13) 1_545 4_565 ?
N24 Sr2 O22 63.41(9) 4_565 4_565 ?
N14 Sr2 O22 123.42(9) 1_545 4_565 ?
O11 Sr2 N3 128.68(10) 2_645 . ?
O48 Sr2 N3 64.0 . . ?
O45 Sr2 N3 70.3 . . ?
O12 Sr2 N3 138.51(10) 1_545 . ?
N24 Sr2 N3 96.1 4_565 . ?
N14 Sr2 N3 76.4 1_545 . ?
O22 Sr2 N3 147.89(9) 4_565 . ?
O11 Sr2 C11 101.44(10) 2_645 1_545 ?
O48 Sr2 C11 77.6 . 1_545 ?
O45 Sr2 C11 159.0 . 1_545 ?
O12 Sr2 C11 43.62(9) 1_545 1_545 ?
N24 Sr2 C11 96.3 4_565 1_545 ?
N14 Sr2 C11 22.0 1_545 1_545 ?
O22 Sr2 C11 110.65(9) 4_565 1_545 ?
N3 Sr2 C11 95.2 . 1_545 ?
O11 Sr2 C21 108.76(10) 2_645 4_565 ?
O48 Sr2 C21 177.3 . 4_565 ?
O45 Sr2 C21 100.2 . 4_565 ?
O12 Sr2 C21 83.03(11) 1_545 4_565 ?
N24 Sr2 C21 20.6 4_565 4_565 ?
N14 Sr2 C21 97.8 1_545 4_565 ?
O22 Sr2 C21 43.11(8) 4_565 4_565 ?
N3 Sr2 C21 115.6 . 4_565 ?
C11 Sr2 C21 99.9 1_545 4_565 ?
O11 Sr2 C12 81.27(10) 2_645 1_545 ?
O48 Sr2 C12 85.4 . 1_545 ?
O45 Sr2 C12 158.2 . 1_545 ?
O12 Sr2 C12 18.90(9) 1_545 1_545 ?
N24 Sr2 C12 97.9 4_565 1_545 ?
N14 Sr2 C12 46.3 1_545 1_545 ?
O22 Sr2 C12 88.94(9) 4_565 1_545 ?
N3 Sr2 C12 119.6 . 1_545 ?
C11 Sr2 C12 25.0 1_545 1_545 ?
C21 Sr2 C12 92.6 4_565 1_545 ?
O11 Sr2 Sr3 42.39(9) 2_645 2_645 ?
O48 Sr2 Sr3 104.61(3) . 2_645 ?
O45 Sr2 Sr3 109.34(3) . 2_645 ?
O12 Sr2 Sr3 38.43(9) 1_545 2_645 ?
N24 Sr2 Sr3 95.13(3) 4_565 2_645 ?
N14 Sr2 Sr3 102.52(3) 1_545 2_645 ?
O22 Sr2 Sr3 41.53(9) 4_565 2_645 ?
N3 Sr2 Sr3 168.66(3) . 2_645 ?
C11 Sr2 Sr3 81.81(2) 1_545 2_645 ?
C21 Sr2 Sr3 75.71(2) 4_565 2_645 ?
C12 Sr2 Sr3 56.81(2) 1_545 2_645 ?
O11 Sr2 H45B 70.8 2_645 . ?
O48 Sr2 H45B 90.9 . . ?
O45 Sr2 H45B 13.4 . . ?
O12 Sr2 H45B 135.33 1_545 . ?
N24 Sr2 H45B 95.9 4_565 . ?
N14 Sr2 H45B 159.6 1_545 . ?
O22 Sr2 H45B 75.3 4_565 . ?
N3 Sr2 H45B 83.2 . . ?
C11 Sr2 H45B 167.8 1_545 . ?
C21 Sr2 H45B 91.6 4_565 . ?
C12 Sr2 H45B 151.6 1_545 . ?
Sr3 Sr2 H45B 97.3 2_645 . ?
O12 Sr3 O22 72.18(13) 2_645 3_666 ?
O12 Sr3 N11 129.14(11) 2_645 . ?
O22 Sr3 N11 91.28(9) 3_666 . ?
O12 Sr3 N21 144.41(11) 2_645 . ?
O22 Sr3 N21 96.35(10) 3_666 . ?
N11 Sr3 N21 83.4 . . ?
O12 Sr3 O48 80.03(10) 2_645 . ?
O22 Sr3 O48 129.97(9) 3_666 . ?
N11 Sr3 O48 137.6 . . ?
N21 Sr3 O48 82.8 . . ?
O12 Sr3 O11 67.86(13) 2_645 . ?
O22 Sr3 O11 63.75(13) 3_666 . ?
N11 Sr3 O11 61.79 . . ?
N21 Sr3 O11 137.84 . . ?
O48 Sr3 O11 138.94 . . ?
O12 Sr3 O21 82.64(14) 2_645 . ?
O22 Sr3 O21 67.64(12) 3_666 . ?
N11 Sr3 O21 135.58 . . ?
N21 Sr3 O21 62.02 . . ?
O48 Sr3 O21 68.20 . . ?
O11 Sr3 O21 128.62(12) . . ?
O12 Sr3 O45 71.47(11) 2_645 . ?
O22 Sr3 O45 128.41(10) 3_666 . ?
N11 Sr3 O45 84.4 . . ?
N21 Sr3 O45 133.7 . . ?
O48 Sr3 O45 76.9 . . ?
O11 Sr3 O45 69.27 . . ?
O21 Sr3 O45 139.50 . . ?
O12 Sr3 N2 125.31(10) 2_645 . ?
O22 Sr3 N2 161.31(9) 3_666 . ?
N11 Sr3 N2 72.6 . . ?
N21 Sr3 N2 73.0 . . ?
O48 Sr3 N2 65.1 . . ?
O11 Sr3 N2 113.88 . . ?
O21 Sr3 N2 117.51 . . ?
O45 Sr3 N2 60.8 . . ?
O12 Sr3 Sr2 39.71(9) 2_645 2_655 ?
O22 Sr3 Sr2 41.83(9) 3_666 2_655 ?
N11 Sr3 Sr2 97.26(3) . 2_655 ?
N21 Sr3 Sr2 138.11(3) . 2_655 ?
O48 Sr3 Sr2 119.23(3) . 2_655 ?
O11 Sr3 Sr2 39.30(8) . 2_655 ?
O21 Sr3 Sr2 91.84(9) . 2_655 ?
O45 Sr3 Sr2 87.67(3) . 2_655 ?
N2 Sr3 Sr2 147.23(3) . 2_655 ?
O12 Sr3 Sr2 68.84(10) 2_645 . ?
O22 Sr3 Sr2 140.83(9) 3_666 . ?
N11 Sr3 Sr2 116.29 . . ?
N21 Sr3 Sr2 113.13 . . ?
O48 Sr3 Sr2 38.36 . . ?
O11 Sr3 Sr2 103.78(9) . . ?
O21 Sr3 Sr2 103.21(9) . . ?
O45 Sr3 Sr2 38.69 . . ?
N2 Sr3 Sr2 57.49 . . ?
Sr2 Sr3 Sr2 104.035(15) 2_655 . ?
O1 Sr4 O47 139.69 . . ?
O1 Sr4 O32 95.27(14) . 3_566 ?
O47 Sr4 O32 66.74(10) . 3_566 ?
O1 Sr4 O42 71.09 . 2_545 ?
O47 Sr4 O42 146.21(3) . 2_545 ?
O32 Sr4 O42 136.62(10) 3_566 2_545 ?
O1 Sr4 O2 68.98(13) . 2 ?
O47 Sr4 O2 101.69(10) . 2 ?
O32 Sr4 O2 140.79(13) 3_566 2 ?
O42 Sr4 O2 73.72(10) 2_545 2 ?
O1 Sr4 O43 76.68(9) . 2_545 ?
O47 Sr4 O43 119.7 . 2_545 ?
O32 Sr4 O43 63.13(10) 3_566 2_545 ?
O42 Sr4 O43 73.60(3) 2_545 2_545 ?
O2 Sr4 O43 138.50(10) 2 2_545 ?
O1 Sr4 O31 69.83(13) . . ?
O47 Sr4 O31 71.09 . . ?
O32 Sr4 O31 77.23(13) 3_566 . ?
O42 Sr4 O31 129.84(10) 2_545 . ?
O2 Sr4 O31 63.72(13) 2 . ?
O43 Sr4 O31 124.57(9) 2_545 . ?
O1 Sr4 N4 129.01(10) . 2 ?
O47 Sr4 N4 68.2 . 2 ?
O32 Sr4 N4 132.74(10) 3_566 2 ?
O42 Sr4 N4 80.69(3) 2_545 2 ?
O2 Sr4 N4 62.66(9) 2 2 ?
O43 Sr4 N4 134.3 2_545 2 ?
O31 Sr4 N4 100.92(9) . 2 ?
O1 Sr4 N13 125.98(9) . 2_545 ?
O47 Sr4 N13 93.2 . 2_545 ?
O32 Sr4 N13 98.68(9) 3_566 2_545 ?
O42 Sr4 N13 63.18(2) 2_545 2_545 ?
O2 Sr4 N13 119.84(9) 2 2_545 ?
O43 Sr4 N13 64.4 2_545 2_545 ?
O31 Sr4 N13 164.17(10) . 2_545 ?
N4 Sr4 N13 70.4 2 2_545 ?
O1 Sr4 Sr1 40.17(9) . . ?
O47 Sr4 Sr1 107.48 . . ?
O32 Sr4 Sr1 105.00(9) 3_566 . ?
O42 Sr4 Sr1 90.66(3) 2_545 . ?
O2 Sr4 Sr1 40.36(8) 2 . ?
O43 Sr4 Sr1 115.95(3) 2_545 . ?
O31 Sr4 Sr1 39.41(9) . . ?
N4 Sr4 Sr1 101.19(3) 2 . ?
N13 Sr4 Sr1 153.19(3) 2_545 . ?
O1 Sr4 Sr1 69.58(9) . 2_545 ?
O47 Sr4 Sr1 145.44(3) . 2_545 ?
O32 Sr4 Sr1 98.53(10) 3_566 2_545 ?
O42 Sr4 Sr1 38.14(2) 2_545 2_545 ?
O2 Sr4 Sr1 108.10(10) 2 2_545 ?
O43 Sr4 Sr1 35.46(2) 2_545 2_545 ?
O31 Sr4 Sr1 138.55(9) . 2_545 ?
N4 Sr4 Sr1 110.79(3) 2 2_545 ?
N13 Sr4 Sr1 56.86(2) 2_545 2_545 ?
Sr1 Sr4 Sr1 106.527(15) . 2_545 ?
O1 Sr4 H47A 124.7 . . ?
O47 Sr4 H47A 15.3 . . ?
O32 Sr4 H47A 58.8 3_566 . ?
O42 Sr4 H47A 160.4 2_545 . ?
O2 Sr4 H47A 100.0 2 . ?
O43 Sr4 H47A 118.8 2_545 . ?
O31 Sr4 H47A 57.8 . . ?
N4 Sr4 H47A 80.0 2 . ?
N13 Sr4 H47A 106.9 2_545 . ?
Sr1 Sr4 H47A 96.2 . . ?
Sr1 Sr4 H47A 151.8 2_545 . ?
C2 O1 Sr4 135.38 . . ?
C2 O1 Sr1 121.86 . . ?
Sr4 O1 Sr1 101.05(14) . . ?
C2 O2 Sr1 138.1(3) . 2_545 ?
C2 O2 Sr4 122.2(2) . 2_545 ?
Sr1 O2 Sr4 98.52(13) 2_545 2_545 ?
C12 O11 Sr2 135.5(3) . 2_655 ?
C12 O11 Sr3 120.39 . . ?
Sr2 O11 Sr3 98.31(14) 2_655 . ?
C12 O12 Sr3 136.1(3) . 2_655 ?
C12 O12 Sr2 119.3(3) . 1_565 ?
Sr3 O12 Sr2 101.86(14) 2_655 1_565 ?
C22 O21 Sr3 119.31 . . ?
C22 O22 Sr3 124.4(3) . 3_666 ?
C22 O22 Sr2 119.6(2) . 4_566 ?
Sr3 O22 Sr2 96.64(14) 3_666 4_566 ?
C32 O31 Sr1 125.23 . . ?
C32 O31 Sr4 135.33 . . ?
Sr1 O31 Sr4 99.10(15) . . ?
C32 O32 Sr4 130.2(3) . 3_566 ?
Sr4 O42 Sr1 104.71(4) 2 . ?
Sr4 O42 H42A 114.0 2 . ?
Sr1 O42 H42A 114.5 . . ?
Sr4 O42 H42B 100.5 2 . ?
Sr1 O42 H42B 111.3 . . ?
H42A O42 H42B 110.9 . . ?
Sr1 O43 Sr4 107.35(4) . 2 ?
Sr1 O43 H43A 102.4 . . ?
Sr4 O43 H43A 114.0 2 . ?
Sr1 O43 H43B 102.7 . . ?
Sr4 O43 H43B 107.0 2 . ?
H43A O43 H43B 121.8 . . ?
Sr2 O45 Sr3 99.37 . . ?
Sr2 O45 H45A 125.2 . . ?
Sr3 O45 H45A 108.8 . . ?
Sr2 O45 H45B 102.9 . . ?
Sr3 O45 H45B 121.2 . . ?
H45A O45 H45B 101.0 . . ?
Sr4 O47 H47A 97.6 . . ?
Sr4 O47 H47B 133.7 . . ?
H47A O47 H47B 112.4 . . ?
Sr2 O48 Sr3 101.12 . . ?
Sr2 O48 H48A 112.2 . . ?
Sr3 O48 H48A 114.7 . . ?
Sr2 O48 H48B 117.5 . . ?
Sr3 O48 H48B 110.0 . . ?
H48A O48 H48B 101.8 . . ?
C1 N1 N2 104.0 . . ?
C1 N1 Sr1 114.5 . . ?
N2 N1 Sr1 141.5 . . ?
N1 N2 N3 108.9 . . ?
N1 N2 Sr3 120.6 . . ?
N3 N2 Sr3 121.7 . . ?
N4 N3 N2 109.7 . . ?
N4 N3 Sr2 135.8 . . ?
N2 N3 Sr2 114.1 . . ?
C1 N4 N3 103.9 . . ?
C1 N4 Sr4 114.7 . 2_545 ?
N3 N4 Sr4 141.4 . 2_545 ?
C11 N11 N12 105.3 . . ?
C11 N11 Sr3 115.7 . . ?
N12 N11 Sr3 138.0 . . ?
N13 N12 N11 108.2 . . ?
N13 N12 Sr1 121.7 . . ?
N11 N12 Sr1 129.8 . . ?
N12 N13 N14 110.3 . . ?
N12 N13 Sr4 120.0 . 2 ?
N14 N13 Sr4 127.6 . 2 ?
N13 N14 C11 104.3 . . ?
N13 N14 Sr2 139.5 . 1_565 ?
C11 N14 Sr2 110.0 . 1_565 ?
C21 N21 N22 103.9 . . ?
C21 N21 Sr3 115.0 . . ?
N22 N21 Sr3 140.7 . . ?
N23 N22 N21 110.0 . . ?
N23 N22 Sr1 124.3 . . ?
N21 N22 Sr1 124.5 . . ?
N22 N23 N24 109.0 . . ?
C21 N24 N23 104.5 . . ?
C21 N24 Sr2 114.9 . 4_566 ?
N23 N24 Sr2 137.8 . 4_566 ?
C31 N31 N32 104.5 . . ?
C31 N31 Sr1 114.0 . . ?
N32 N31 Sr1 141.1 . . ?
N33 N32 N31 108.8 . . ?
N32 N33 N34 108.8 . . ?
C31 N34 N33 105.2 . . ?
N4 C1 N1 113.5 . . ?
N4 C1 C2 124.3 . . ?
N1 C1 C2 122.1 . . ?
O1 C2 O2 127.63 . . ?
O1 C2 C1 117.19 . . ?
O2 C2 C1 115.16 . . ?
N11 C11 N14 111.9 . . ?
N11 C11 C12 123.8 . . ?
N14 C11 C12 124.3 . . ?
N11 C11 Sr2 152.7 . 1_565 ?
N14 C11 Sr2 47.9 . 1_565 ?
C12 C11 Sr2 79.2 . 1_565 ?
O11 C12 O12 125.72 . . ?
O11 C12 C11 117.66 . . ?
O12 C12 C11 116.59 . . ?
O11 C12 Sr2 162.89(19) . 1_565 ?
O12 C12 Sr2 41.81(19) . 1_565 ?
C11 C12 Sr2 75.8 . 1_565 ?
N24 C21 N21 112.6 . . ?
N24 C21 C22 123.4 . . ?
N21 C21 C22 123.9 . . ?
N24 C21 Sr2 44.5 . 4_566 ?
N21 C21 Sr2 154.2 . 4_566 ?
C22 C21 Sr2 80.4 . 4_566 ?
O21 C22 O22 126.23 . . ?
O21 C22 C21 117.42 . . ?
O22 C22 C21 116.35 . . ?
N34 C31 N31 112.7 . . ?
N34 C31 C32 125.7 . . ?
N31 C31 C32 121.6 . . ?
O32 C32 O31 127.56 . . ?
O32 C32 C31 116.12 . . ?
O31 C32 C31 116.33 . . ?
H41A O41 H41B 140.7 . . ?
H44A O44 H44B 98.3 . . ?
H46A O46 H46B 102.6 . . ?
H49A O49 H49B 84.7 . . ?
H50A O50 H50B 106.3 . . ?

loop_
_geom_bond_atom_site_label_1
_geom_bond_atom_site_label_2
_geom_bond_distance
_geom_bond_site_symmetry_2
_geom_bond_publ_flag
Sr1 O43 2.57028 . ?
Sr1 O31 2.587(4) . ?
Sr1 O2 2.635(4) 2 ?
Sr1 O1 2.644(4) . ?
Sr1 O42 2.7005(10) . ?
Sr1 N1 2.70794 . ?
Sr1 N12 2.71928 . ?
Sr1 N31 2.75738 . ?
Sr1 N22 2.79209 . ?
Sr1 Sr4 4.0239(8) . ?
Sr1 Sr4 4.2291(9) 2 ?
Sr1 H43A 2.8618 . ?
Sr2 O11 2.560(4) 2_645 ?
Sr2 O48 2.59690 . ?
Sr2 O45 2.6011 . ?
Sr2 O12 2.611(4) 1_545 ?
Sr2 N24 2.63942 4_565 ?
Sr2 N14 2.66346 1_545 ?
Sr2 O22 2.685(4) 4_565 ?
Sr2 N3 2.75195 . ?
Sr2 C11 3.37027 1_545 ?
Sr2 C21 3.41436 4_565 ?
Sr2 C12 3.4153 1_545 ?
Sr2 Sr3 3.9990(9) 2_645 ?
Sr2 H45B 2.8288 . ?
Sr3 O12 2.540(4) 2_645 ?
Sr3 O22 2.669(4) 3_666 ?
Sr3 N11 2.69468 . ?
Sr3 N21 2.71382 . ?
Sr3 O48 2.71841 . ?
Sr3 O11 2.725(4) . ?
Sr3 O21 2.748(4) . ?
Sr3 O45 2.78120 . ?
Sr3 N2 2.8416 . ?
Sr3 Sr2 3.9990(9) 2_655 ?
Sr4 O1 2.568(4) . ?
Sr4 O47 2.61989 . ?
Sr4 O32 2.634(4) 3_566 ?
Sr4 O42 2.6404(11) 2_545 ?
Sr4 O2 2.676(4) 2 ?
Sr4 O43 2.67823 2_545 ?
Sr4 O31 2.700(4) . ?
Sr4 N4 2.70565 2 ?
Sr4 N13 2.90525 2_545 ?
Sr4 Sr1 4.2291(9) 2_545 ?
Sr4 H47A 2.8201 . ?
O1 C2 1.25322 . ?
O2 C2 1.26855 . ?
O2 Sr1 2.635(4) 2_545 ?
O2 Sr4 2.676(4) 2_545 ?
O11 C12 1.24925 . ?
O11 Sr2 2.560(4) 2_655 ?
O12 C12 1.26898 . ?
O12 Sr3 2.540(4) 2_655 ?
O12 Sr2 2.611(4) 1_565 ?
O21 C22 1.24301 . ?
O22 C22 1.26757 . ?
O22 Sr3 2.669(4) 3_666 ?
O22 Sr2 2.685(4) 4_566 ?
O31 C32 1.25089 . ?
O32 C32 1.24888 . ?
O32 Sr4 2.634(4) 3_566 ?
O42 Sr4 2.6404(11) 2 ?
O42 H42A 0.8942 . ?
O42 H42B 0.7155 . ?
O43 Sr4 2.67823 2 ?
O43 H43A 0.8214 . ?
O43 H43B 1.1331 . ?
O45 H45A 0.9549 . ?
O45 H45B 0.6727 . ?
O47 H47A 0.7521 . ?
O47 H47B 0.8954 . ?
O48 H48A 0.9299 . ?
O48 H48B 0.7666 . ?
N1 C1 1.3385 . ?
N1 N2 1.3390 . ?
N2 N3 1.3430 . ?
N3 N4 1.3384 . ?
N4 C1 1.3237 . ?
N4 Sr4 2.70565 2_545 ?
N11 C11 1.3151 . ?
N11 N12 1.3558 . ?
N12 N13 1.3172 . ?
N13 N14 1.3332 . ?
N13 Sr4 2.90525 2 ?
N14 C11 1.3450 . ?
N14 Sr2 2.66346 1_565 ?
N21 C21 1.3274 . ?
N21 N22 1.3444 . ?
N22 N23 1.3074 . ?
N23 N24 1.3454 . ?
N24 C21 1.3232 . ?
N24 Sr2 2.63942 4_566 ?
N31 C31 1.3120 . ?
N31 N32 1.3537 . ?
N32 N33 1.3145 . ?
N33 N34 1.3404 . ?
N34 C31 1.3101 . ?
C1 C2 1.5067 . ?
C11 C12 1.4698 . ?
C11 Sr2 3.37027 1_565 ?
C12 Sr2 3.4153 1_565 ?
C21 C22 1.4852 . ?
C21 Sr2 3.41436 4_566 ?
C31 C32 1.5362 . ?
O41 H41A 0.8997 . ?
O41 H41B 0.9005 . ?
O44 H44A 0.7690 . ?
O44 H44B 0.9801 . ?
O46 H46A 0.8994 . ?
O46 H46B 0.8985 . ?
O49 H49A 0.8991 . ?
O49 H49B 0.8997 . ?
O50 H50A 0.8988 . ?
O50 H50B 0.8992 . ?
